data_7236905
loop_
_publ_author_name
'Yadav, Ashok'
'Srivastava, Anant Kumar'
'Kulkarni, Priyangi'
'Divya, Pillutla'
'Steiner, Alexander'
'Praveenkumar, B.'
'Boomishankar, Ramamoorthy'

_publ_section_title
;
 Anion-induced ferroelectric polarization in a luminescent metal--organic
 cage compound
;
_journal_issue 40
_journal_name_full 'J. Mater. Chem. C'
_journal_page_first 10624
_journal_paper_doi 10.1039/C7TC03375C
_journal_volume 5
_journal_year 2017
_chemical_formula_moiety '(C120 H144 N48 O12 P8 S8 Zn6 12+), 12(N O3 1+), 26(H2 O)'
_chemical_formula_sum 'C120 H196 N60 O74 P8 S8 Zn6'
_chemical_formula_weight 4559.82
_space_group_crystal_system tetragonal
_space_group_IT_number 79
_space_group_name_Hall 'I 4'
_space_group_name_H-M_alt 'I 4'
_atom_sites_solution_hydrogens geom
_audit_creation_method SHELXL-2014/7
_audit_update_record
;
2017-01-19 deposited with the CCDC.
2017-09-29 downloaded from the CCDC.
;
_cell_angle_alpha 90
_cell_angle_beta 90
_cell_angle_gamma 90
_cell_formula_units_Z 2
_cell_length_a 21.0961(9)
_cell_length_b 21.0961(9)
_cell_length_c 24.0305(13)
_cell_measurement_reflns_used 9797
_cell_measurement_temperature 100(2)
_cell_measurement_theta_max 25.69
_cell_measurement_theta_min 2.32
_cell_volume 10694.7(9)
_computing_cell_refinement 'Bruker SAINT'
_computing_data_collection 'Bruker APEX2'
_computing_data_reduction 'Bruker SAINT'
_computing_molecular_graphics 'Bruker SHELXTL'
_computing_publication_material 'Bruker SHELXTL'
_computing_structure_refinement 'SHELXL-2014/6 (Sheldrick, 2014)'
_computing_structure_solution 'SHELXL-2014/6 (Sheldrick, 2014)'
_diffrn_ambient_temperature 100(2)
_diffrn_measured_fraction_theta_full 0.998
_diffrn_measured_fraction_theta_max 0.998
_diffrn_measurement_device_type 'Bruker APEX-II CCD'
_diffrn_measurement_method '\f and \w scans'
_diffrn_radiation_type MoK\a
_diffrn_radiation_wavelength 0.71073
_diffrn_reflns_av_R_equivalents 0.0648
_diffrn_reflns_av_unetI/netI 0.0371
_diffrn_reflns_Laue_measured_fraction_full 0.998
_diffrn_reflns_Laue_measured_fraction_max 0.998
_diffrn_reflns_limit_h_max 20
_diffrn_reflns_limit_h_min -25
_diffrn_reflns_limit_k_max 25
_diffrn_reflns_limit_k_min -25
_diffrn_reflns_limit_l_max 21
_diffrn_reflns_limit_l_min -28
_diffrn_reflns_number 81992
_diffrn_reflns_point_group_measured_fraction_full 0.998
_diffrn_reflns_point_group_measured_fraction_max 0.998
_diffrn_reflns_theta_full 25.026
_diffrn_reflns_theta_max 25.026
_diffrn_reflns_theta_min 2.569
_diffrn_source 'fine-focus sealed tube'
_exptl_absorpt_coefficient_mu 0.894
_exptl_absorpt_correction_type multi-scan
_exptl_absorpt_process_details SADABS
_exptl_crystal_colour colourless
_exptl_crystal_density_diffrn 1.416
_exptl_crystal_description 'rectangular block'
_exptl_crystal_F_000 4712
_exptl_crystal_preparation ', Luminescent'
_exptl_crystal_size_max 0.8
_exptl_crystal_size_mid 0.5
_exptl_crystal_size_min 0.05
_exptl_transmission_factor_max 0.7457
_exptl_transmission_factor_min 0.6442
_refine_diff_density_max 1.608
_refine_diff_density_min -0.498
_refine_diff_density_rms 0.132
_refine_ls_abs_structure_details
;
 Refined as an inversion twin.
;
_refine_ls_abs_structure_Flack 0.44(3)
_refine_ls_extinction_method none
_refine_ls_goodness_of_fit_ref 1.051
_refine_ls_hydrogen_treatment constr
_refine_ls_matrix_type full
_refine_ls_number_parameters 621
_refine_ls_number_reflns 8788
_refine_ls_number_restraints 259
_refine_ls_restrained_S_all 1.089
_refine_ls_R_factor_all 0.0917
_refine_ls_R_factor_gt 0.0773
_refine_ls_shift/su_max 0.000
_refine_ls_shift/su_mean 0.000
_refine_ls_structure_factor_coef Fsqd
_refine_ls_weighting_details 'w=1/[\s^2^(Fo^2^)+(0.1650P)^2^+31.4344P] where P=(Fo^2^+2Fc^2^)/3'
_refine_ls_weighting_scheme calc
_refine_ls_wR_factor_gt 0.2160
_refine_ls_wR_factor_ref 0.2369
_reflns_Friedel_coverage 0.950
_reflns_Friedel_fraction_full 0.999
_reflns_Friedel_fraction_max 0.999
_reflns_number_gt 7354
_reflns_number_total 8788
_reflns_threshold_expression 'I > 2\s(I)'
_cod_data_source_file c7tc03375c2.cif
_cod_data_source_block compound_1
_cod_original_cell_volume 10694.7(11)
_cod_database_code 7236905
_shelx_shelxl_version_number 2014/7
_shelx_space_group_comment
;
The symmetry employed for this shelxl refinement is uniquely defined
by the following loop, which should always be used as a source of
symmetry information in preference to the above space-group names.
They are only intended as comments.
;

loop_
_space_group_symop_operation_xyz
'x, y, z'
'-y, x, z'
'y, -x, z'
'-x, -y, z'
'x+1/2, y+1/2, z+1/2'
'-y+1/2, x+1/2, z+1/2'
'y+1/2, -x+1/2, z+1/2'
'-x+1/2, -y+1/2, z+1/2'

loop_
_atom_site_label
_atom_site_type_symbol
_atom_site_fract_x
_atom_site_fract_y
_atom_site_fract_z
_atom_site_U_iso_or_equiv
_atom_site_adp_type
_atom_site_occupancy
_atom_site_site_symmetry_order
_atom_site_calc_flag
_atom_site_refinement_flags_posn
_atom_site_refinement_flags_adp
_atom_site_refinement_flags_occupancy
_atom_site_disorder_assembly
_atom_site_disorder_group
Zn1 Zn 0.5000 0.5000 0.76138(14) 0.0600(8) Uani 1 4 d S T P . .
Zn2 Zn 0.53387(4) 0.81832(4) 0.48973(7) 0.0399(3) Uani 1 1 d . . . . .
Zn3 Zn 0.5000 0.5000 0.21427(13) 0.0543(7) Uani 1 4 d S T P . .
O1 O 0.5000 0.5000 0.6624(8) 0.064(5) Uani 1 4 d S T P . .
O2 O 0.5000 0.5000 0.8487(11) 0.127(11) Uani 1 4 d S T P . .
O3 O 0.5192(3) 0.7043(3) 0.4882(5) 0.0475(15) Uani 1 1 d . . . . .
O4 O 0.5478(3) 0.9174(3) 0.4909(5) 0.0539(16) Uani 1 1 d . . . . .
O5 O 0.5000 0.5000 0.3156(7) 0.048(4) Uani 1 4 d S T P . .
O6 O 0.5000 0.5000 0.1283(10) 0.083(6) Uani 1 4 d S T P . .
P1 P 0.68181(14) 0.64284(13) 0.62890(14) 0.0438(7) Uani 1 1 d . . . . .
P2 P 0.35573(12) 0.67951(13) 0.35007(13) 0.0411(7) Uani 1 1 d . . . . .
S1 S 0.62490(15) 0.59651(14) 0.58000(14) 0.0511(7) Uani 1 1 d . . . . .
S2 S 0.40413(13) 0.62189(14) 0.39686(14) 0.0496(7) Uani 1 1 d . . . . .
N1 N 0.6477(5) 0.6995(4) 0.6665(4) 0.048(2) Uani 1 1 d . . . . .
H1 H 0.6528 0.6967 0.7027 0.058 Uiso 1 1 calc R U . . .
C11 C 0.6123(5) 0.7505(4) 0.6480(5) 0.047(3) Uani 1 1 d . . . . .
C12 C 0.5920(4) 0.7575(4) 0.5933(5) 0.042(2) Uani 1 1 d . . . . .
H12 H 0.6031 0.7260 0.5668 0.050 Uiso 1 1 calc R U . . .
N13 N 0.5570(4) 0.8075(4) 0.5764(4) 0.046(2) Uani 1 1 d . . . . .
C14 C 0.5400(7) 0.8502(6) 0.6112(7) 0.062(4) Uani 1 1 d . . . . .
H14 H 0.5133 0.8838 0.5992 0.074 Uiso 1 1 calc R U . . .
C15 C 0.5604(9) 0.8479(6) 0.6673(7) 0.081(5) Uani 1 1 d . . . . .
H15 H 0.5482 0.8803 0.6926 0.097 Uiso 1 1 calc R U . . .
C16 C 0.5972(8) 0.7995(6) 0.6848(6) 0.069(4) Uani 1 1 d . . . . .
H16 H 0.6128 0.7988 0.7219 0.083 Uiso 1 1 calc R U . . .
N2 N 0.7174(4) 0.5983(5) 0.6778(4) 0.048(2) Uani 1 1 d . . . . .
H2 H 0.7590 0.6013 0.6789 0.058 Uiso 1 1 calc R U . . .
C21 C 0.6920(5) 0.5591(5) 0.7150(5) 0.053(3) Uani 1 1 d . . . . .
C22 C 0.6267(5) 0.5492(5) 0.7200(5) 0.052(3) Uani 1 1 d . . . . .
H22 H 0.5995 0.5716 0.6954 0.063 Uiso 1 1 calc R U . . .
N23 N 0.6001(5) 0.5104(5) 0.7570(5) 0.058(2) Uani 1 1 d . . . . .
C24 C 0.6392(8) 0.4789(7) 0.7909(7) 0.067(4) Uani 1 1 d . . . . .
H24 H 0.6210 0.4518 0.8180 0.080 Uiso 1 1 calc R U . . .
C25 C 0.7027(8) 0.4831(7) 0.7891(8) 0.079(5) Uani 1 1 d . . . . .
H25 H 0.7281 0.4582 0.8133 0.095 Uiso 1 1 calc R U . . .
C26 C 0.7307(6) 0.5240(6) 0.7516(6) 0.066(3) Uani 1 1 d . . . . .
H26 H 0.7755 0.5286 0.7505 0.079 Uiso 1 1 calc R U . . .
N3 N 0.7410(5) 0.6793(4) 0.5978(5) 0.056(3) Uani 1 1 d . . . . .
H3 H 0.7443 0.7203 0.6040 0.067 Uiso 1 1 calc R U . . .
C31 C 0.7866(5) 0.6527(5) 0.5627(5) 0.049(2) Uani 1 1 d . . . . .
C32 C 0.7846(5) 0.5903(5) 0.5458(5) 0.048(3) Uani 1 1 d . . . . .
H32 H 0.7510 0.5645 0.5592 0.058 Uiso 1 1 calc R U . . .
N33 N 0.8272(4) 0.5638(4) 0.5115(4) 0.045(2) Uani 1 1 d . . . . .
C34 C 0.8742(5) 0.5987(5) 0.4932(7) 0.057(3) Uani 1 1 d . . . . .
H34 H 0.9044 0.5803 0.4688 0.069 Uiso 1 1 calc R U . . .
C35 C 0.8811(6) 0.6628(5) 0.5089(7) 0.070(4) Uani 1 1 d . . . . .
H35 H 0.9161 0.6867 0.4956 0.084 Uiso 1 1 calc R U . . .
C36 C 0.8376(6) 0.6904(5) 0.5431(6) 0.060(3) Uani 1 1 d . . . . .
H36 H 0.8413 0.7336 0.5536 0.072 Uiso 1 1 calc R U . . .
N4 N 0.3978(4) 0.7303(5) 0.3129(4) 0.052(2) Uani 1 1 d . . . . .
H4 H 0.3899 0.7311 0.2769 0.062 Uiso 1 1 calc R U . . .
C41 C 0.4445(5) 0.7720(5) 0.3318(5) 0.047(2) Uani 1 1 d . . . . .
C42 C 0.4623(5) 0.7765(5) 0.3856(5) 0.050(3) Uani 1 1 d . . . . .
H42 H 0.4406 0.7511 0.4121 0.060 Uiso 1 1 calc R U . . .
N43 N 0.5091(4) 0.8150(3) 0.4042(4) 0.0428(19) Uani 1 1 d . . . . .
C44 C 0.5393(5) 0.8509(5) 0.3658(6) 0.047(3) Uani 1 1 d . . . . .
H44 H 0.5732 0.8772 0.3777 0.056 Uiso 1 1 calc R U . . .
C45 C 0.5230(5) 0.8509(5) 0.3105(6) 0.051(3) Uani 1 1 d . . . . .
H45 H 0.5438 0.8783 0.2849 0.062 Uiso 1 1 calc R U . . .
C46 C 0.4762(6) 0.8106(5) 0.2931(6) 0.055(3) Uani 1 1 d . . . . .
H46 H 0.4650 0.8087 0.2548 0.066 Uiso 1 1 calc R U . . .
N5 N 0.3099(4) 0.6446(4) 0.3037(4) 0.044(2) Uani 1 1 d . . . . .
H5 H 0.2694 0.6547 0.3047 0.053 Uiso 1 1 calc R U . . .
C51 C 0.3275(5) 0.6012(5) 0.2633(5) 0.049(3) Uani 1 1 d . . . . .
C52 C 0.3883(5) 0.5774(5) 0.2582(5) 0.049(2) Uani 1 1 d . . . . .
H52 H 0.4198 0.5925 0.2831 0.059 Uiso 1 1 calc R U . . .
N53 N 0.4053(4) 0.5335(4) 0.2196(5) 0.054(2) Uani 1 1 d . . . . .
C54 C 0.3619(7) 0.5118(8) 0.1835(7) 0.072(4) Uani 1 1 d . . . . .
H54 H 0.3732 0.4807 0.1566 0.086 Uiso 1 1 calc R U . . .
C55 C 0.2983(8) 0.5357(8) 0.1858(8) 0.082(5) Uani 1 1 d . . . . .
H55 H 0.2671 0.5206 0.1605 0.098 Uiso 1 1 calc R U . . .
C56 C 0.2833(6) 0.5792(7) 0.2236(7) 0.072(4) Uani 1 1 d . . . . .
H56 H 0.2415 0.5961 0.2240 0.086 Uiso 1 1 calc R U . . .
N6 N 0.3063(4) 0.7267(4) 0.3842(4) 0.044(2) Uani 1 1 d . . . . .
H6 H 0.3101 0.7675 0.3775 0.053 Uiso 1 1 calc R U . . .
C61 C 0.2591(4) 0.7094(4) 0.4224(4) 0.040(2) Uani 1 1 d . . . . .
C62 C 0.2438(4) 0.6463(4) 0.4330(5) 0.039(2) Uani 1 1 d . . . . .
H62 H 0.2649 0.6140 0.4126 0.047 Uiso 1 1 calc R U . . .
N63 N 0.2004(4) 0.6298(4) 0.4711(4) 0.042(2) Uani 1 1 d . . . . .
C64 C 0.1703(5) 0.6768(5) 0.4995(5) 0.051(3) Uani 1 1 d . . . . .
H64 H 0.1399 0.6656 0.5270 0.062 Uiso 1 1 calc R U . . .
C65 C 0.1823(5) 0.7403(4) 0.4900(7) 0.058(2) Uani 1 1 d . . . . .
H65 H 0.1599 0.7720 0.5101 0.069 Uiso 1 1 calc R U . . .
C66 C 0.2266(5) 0.7569(5) 0.4515(6) 0.055(3) Uani 1 1 d . . . . .
H66 H 0.2354 0.8003 0.4444 0.066 Uiso 1 1 calc R U . . .
N10 N 0.3240(6) 0.7349(8) 0.1759(6) 0.109(4) Uani 1 1 d D U . . .
O11 O 0.3078(7) 0.7253(9) 0.1268(6) 0.135(5) Uani 1 1 d D U . . .
O12 O 0.2807(6) 0.7430(8) 0.2116(7) 0.132(5) Uani 1 1 d D U . . .
O13 O 0.3792(5) 0.7385(8) 0.1932(5) 0.112(4) Uani 1 1 d D U . . .
N20 N 0.6141(11) 1.0101(14) 0.6111(10) 0.093(7) Uiso 0.5 1 d D U P A -1
O21 O 0.6454(12) 1.0373(12) 0.6479(10) 0.103(7) Uiso 0.5 1 d D U P A -1
O22 O 0.5544(12) 1.0172(18) 0.6135(15) 0.143(11) Uiso 0.5 1 d D U P A -1
O23 O 0.6347(10) 0.9802(10) 0.5698(9) 0.083(6) Uiso 0.5 1 d D U P A -1
N30 N 0.5976(7) 1.0358(8) 0.3269(7) 0.044(4) Uiso 0.5 1 d D U P B -1
O31 O 0.6277(12) 1.0544(13) 0.2875(10) 0.106(7) Uiso 0.5 1 d D U P B -1
O32 O 0.6098(14) 1.0542(14) 0.3746(9) 0.120(8) Uiso 0.5 1 d D U P B -1
O33 O 0.5489(11) 1.0018(12) 0.3223(12) 0.109(7) Uiso 0.5 1 d D U P B -1
N40 N 0.3055(13) 1.0494(19) 0.4152(11) 0.127(10) Uiso 0.5 1 d D U P C -1
O41 O 0.3194(11) 1.0726(11) 0.3680(9) 0.090(6) Uiso 0.5 1 d D U P C -1
O42 O 0.3422(11) 1.0288(13) 0.4535(11) 0.100(7) Uiso 0.5 1 d D U P C -1
O43 O 0.2454(12) 1.0435(14) 0.4203(12) 0.114(9) Uiso 0.5 1 d D U P C -1
N50 N 0.7932(15) 0.910(2) 0.3825(18) 0.154(12) Uiso 0.5 1 d D U P D -1
O51 O 0.8461(13) 0.8828(13) 0.3719(13) 0.109(8) Uiso 0.5 1 d D U P D -1
O52 O 0.7950(17) 0.9472(16) 0.4257(14) 0.134(10) Uiso 0.5 1 d D U P D -1
O53 O 0.7385(17) 0.895(3) 0.366(2) 0.210(17) Uiso 0.5 1 d D U P D -1
O1W O 0.4786(7) 0.9948(8) 0.4133(7) 0.058(4) Uiso 0.5 1 d . . P E -1
O2W O 0.1792(4) 0.6898(4) 0.2943(4) 0.064(2) Uani 1 1 d . . . . .
O3W O 0.1991(7) 0.8194(5) 0.2882(5) 0.100(4) Uani 1 1 d . . . . .
O4W O 0.1126(10) 0.6469(6) 0.1993(7) 0.136(6) Uani 1 1 d . . . . .
O5W O 0.2975(8) 0.8590(5) 0.3547(7) 0.122(6) Uani 1 1 d . . . . .
O6W O 0.8534(12) 0.8967(12) 0.5806(11) 0.094(6) Uiso 0.5 1 d . . P . .
O7W O 0.2011(12) 0.9178(13) 0.4249(11) 0.097(7) Uiso 0.5 1 d . . P . .
O8W O 0.7756(12) 0.9878(13) 0.5408(11) 0.097(7) Uiso 0.5 1 d . . P . .
O9W O 0.064(3) 0.916(3) 0.420(2) 0.106(15) Uiso 0.25 1 d . . P . .
O10W O 0.026(3) 0.913(3) 0.549(3) 0.13(2) Uiso 0.25 1 d . . P . .

loop_
_atom_site_aniso_label
_atom_site_aniso_U_11
_atom_site_aniso_U_22
_atom_site_aniso_U_33
_atom_site_aniso_U_23
_atom_site_aniso_U_13
_atom_site_aniso_U_12
Zn1 0.0564(11) 0.0564(11) 0.067(2) 0.000 0.000 0.000
Zn2 0.0319(5) 0.0277(5) 0.0601(7) 0.0047(6) 0.0058(6) -0.0004(3)
Zn3 0.0482(9) 0.0482(9) 0.066(2) 0.000 0.000 0.000
O1 0.067(7) 0.067(7) 0.057(11) 0.000 0.000 0.000
O2 0.159(18) 0.159(18) 0.062(17) 0.000 0.000 0.000
O3 0.040(3) 0.032(3) 0.071(4) 0.011(4) -0.004(4) -0.005(2)
O4 0.057(4) 0.025(3) 0.080(5) 0.003(4) -0.006(5) -0.005(2)
O5 0.048(5) 0.048(5) 0.049(9) 0.000 0.000 0.000
O6 0.084(9) 0.084(9) 0.080(15) 0.000 0.000 0.000
P1 0.0463(16) 0.0358(15) 0.0493(17) -0.0122(12) -0.0043(12) 0.0018(13)
P2 0.0314(14) 0.0403(15) 0.0515(17) 0.0100(12) -0.0063(11) -0.0053(11)
S1 0.0573(17) 0.0431(15) 0.0530(18) -0.0118(13) -0.0090(14) 0.0011(12)
S2 0.0378(14) 0.0522(16) 0.0586(19) 0.0131(14) -0.0068(13) 0.0016(12)
N1 0.059(6) 0.042(5) 0.043(5) -0.012(4) -0.006(4) 0.006(4)
C11 0.038(5) 0.030(5) 0.073(8) -0.010(5) -0.001(5) 0.001(4)
C12 0.031(4) 0.038(5) 0.058(7) -0.006(4) 0.006(4) 0.002(4)
N13 0.040(4) 0.032(4) 0.064(6) 0.003(4) 0.005(4) -0.002(3)
C14 0.072(9) 0.029(6) 0.084(10) 0.003(6) 0.014(7) 0.015(5)
C15 0.134(14) 0.037(6) 0.073(10) -0.008(6) 0.020(10) 0.032(8)
C16 0.094(10) 0.045(6) 0.067(9) -0.014(6) -0.002(7) 0.006(6)
N2 0.031(4) 0.062(6) 0.053(6) 0.000(5) -0.010(4) 0.005(4)
C21 0.052(6) 0.049(6) 0.059(7) -0.014(5) -0.022(5) 0.013(5)
C22 0.050(6) 0.043(6) 0.063(7) 0.001(5) -0.018(5) 0.007(4)
N23 0.056(5) 0.052(5) 0.065(6) 0.012(5) -0.010(5) -0.004(4)
C24 0.076(9) 0.057(7) 0.068(9) 0.013(6) -0.009(7) -0.006(6)
C25 0.072(9) 0.066(8) 0.099(12) 0.007(8) -0.040(9) 0.015(7)
C26 0.052(6) 0.058(7) 0.087(10) -0.002(7) -0.020(7) 0.011(5)
N3 0.061(6) 0.036(5) 0.070(7) -0.017(4) 0.009(5) -0.004(4)
C31 0.048(6) 0.039(5) 0.059(7) -0.002(5) 0.007(5) -0.004(4)
C32 0.038(5) 0.044(5) 0.063(7) -0.009(5) 0.009(5) -0.009(4)
N33 0.041(4) 0.035(4) 0.059(5) -0.006(4) 0.008(4) -0.003(3)
C34 0.042(5) 0.045(5) 0.086(8) -0.014(7) 0.001(7) -0.003(4)
C35 0.046(6) 0.038(5) 0.127(14) 0.005(6) 0.009(7) -0.013(4)
C36 0.052(6) 0.037(5) 0.091(10) -0.006(6) 0.001(6) -0.004(5)
N4 0.040(5) 0.064(6) 0.051(6) 0.017(5) -0.010(4) -0.019(4)
C41 0.033(5) 0.044(5) 0.063(7) 0.015(5) -0.007(5) -0.003(4)
C42 0.036(5) 0.051(6) 0.063(7) 0.011(5) 0.002(5) -0.007(4)
N43 0.033(4) 0.030(4) 0.066(6) 0.004(4) 0.004(4) -0.002(3)
C44 0.034(5) 0.040(6) 0.066(8) 0.013(6) 0.010(5) -0.002(4)
C45 0.049(6) 0.039(5) 0.065(8) 0.008(5) 0.010(5) -0.008(5)
C46 0.057(6) 0.040(5) 0.067(7) 0.017(5) -0.004(6) 0.000(5)
N5 0.031(4) 0.047(5) 0.054(6) 0.003(4) -0.008(4) -0.002(4)
C51 0.042(5) 0.042(5) 0.063(7) 0.007(5) -0.011(5) -0.006(4)
C52 0.042(5) 0.045(5) 0.060(7) 0.002(5) -0.005(5) -0.006(4)
N53 0.051(5) 0.045(5) 0.065(6) -0.003(4) -0.008(5) 0.006(4)
C54 0.065(8) 0.067(8) 0.083(11) -0.008(7) -0.028(8) -0.002(7)
C55 0.064(9) 0.087(10) 0.094(12) -0.033(9) -0.021(8) -0.001(8)
C56 0.045(6) 0.069(8) 0.101(11) 0.001(8) -0.018(7) 0.000(5)
N6 0.041(4) 0.029(4) 0.063(6) 0.014(4) -0.004(4) -0.002(3)
C61 0.036(5) 0.030(4) 0.053(6) 0.005(4) -0.012(4) -0.003(4)
C62 0.030(4) 0.027(4) 0.061(6) 0.001(4) -0.006(4) 0.001(3)
N63 0.028(4) 0.035(4) 0.062(6) 0.001(3) -0.008(3) 0.002(3)
C64 0.046(5) 0.045(5) 0.063(8) 0.002(5) 0.013(5) 0.015(4)
C65 0.059(6) 0.036(4) 0.078(7) 0.006(7) 0.006(8) 0.013(4)
C66 0.046(6) 0.034(5) 0.085(8) 0.000(5) -0.007(6) 0.003(4)
N10 0.074(6) 0.136(10) 0.117(9) 0.058(8) -0.027(5) 0.006(7)
O11 0.090(8) 0.190(13) 0.124(9) 0.032(8) -0.050(7) 0.017(9)
O12 0.093(7) 0.154(11) 0.149(10) 0.082(9) 0.007(7) 0.035(8)
O13 0.066(5) 0.178(12) 0.093(8) 0.054(8) -0.021(5) -0.004(6)
O2W 0.050(4) 0.046(4) 0.096(7) 0.016(4) -0.015(4) -0.003(3)
O3W 0.147(11) 0.070(6) 0.083(8) 0.025(6) -0.049(7) -0.027(7)
O4W 0.209(17) 0.080(8) 0.119(11) 0.007(7) -0.062(11) 0.056(9)
O5W 0.159(12) 0.064(6) 0.142(12) 0.043(7) -0.083(11) -0.016(7)

loop_
_atom_type_symbol
_atom_type_description
_atom_type_scat_dispersion_real
_atom_type_scat_dispersion_imag
_atom_type_scat_source
C C 0.0033 0.0016 'International Tables Vol C Tables 4.2.6.8 and 6.1.1.4'
H H 0.0000 0.0000 'International Tables Vol C Tables 4.2.6.8 and 6.1.1.4'
N N 0.0061 0.0033 'International Tables Vol C Tables 4.2.6.8 and 6.1.1.4'
O O 0.0106 0.0060 'International Tables Vol C Tables 4.2.6.8 and 6.1.1.4'
P P 0.1023 0.0942 'International Tables Vol C Tables 4.2.6.8 and 6.1.1.4'
S S 0.1246 0.1234 'International Tables Vol C Tables 4.2.6.8 and 6.1.1.4'
Zn Zn 0.2839 1.4301 'International Tables Vol C Tables 4.2.6.8 and 6.1.1.4'

loop_
_geom_angle_atom_site_label_1
_geom_angle_atom_site_label_2
_geom_angle_atom_site_label_3
_geom_angle
_geom_angle_site_symmetry_1
_geom_angle_site_symmetry_3
O2 Zn1 N23 92.8(3) . 4_665
O2 Zn1 N23 92.8(3) . 3_565
N23 Zn1 N23 89.86(3) 4_665 3_565
O2 Zn1 N23 92.8(3) . 2_655
N23 Zn1 N23 89.86(3) 4_665 2_655
N23 Zn1 N23 174.3(6) 3_565 2_655
O2 Zn1 N23 92.8(3) . .
N23 Zn1 N23 174.3(6) 4_665 .
N23 Zn1 N23 89.86(3) 3_565 .
N23 Zn1 N23 89.86(3) 2_655 .
O2 Zn1 O1 180.0 . .
N23 Zn1 O1 87.2(3) 4_665 .
N23 Zn1 O1 87.2(3) 3_565 .
N23 Zn1 O1 87.2(3) 2_655 .
N23 Zn1 O1 87.2(3) . .
N63 Zn2 O4 93.1(3) 3_565 .
N63 Zn2 N43 91.4(3) 3_565 .
O4 Zn2 N43 94.6(4) . .
N63 Zn2 N33 174.0(3) 3_565 2_655
O4 Zn2 N33 92.6(3) . 2_655
N43 Zn2 N33 90.1(3) . 2_655
N63 Zn2 N13 88.2(3) 3_565 .
O4 Zn2 N13 93.4(4) . .
N43 Zn2 N13 172.0(3) . .
N33 Zn2 N13 89.5(3) 2_655 .
N63 Zn2 O3 86.2(3) 3_565 .
O4 Zn2 O3 179.3(3) . .
N43 Zn2 O3 85.5(3) . .
N33 Zn2 O3 88.1(3) 2_655 .
N13 Zn2 O3 86.5(3) . .
O6 Zn3 N53 93.5(3) . 3_565
O6 Zn3 N53 93.5(3) . 2_655
N53 Zn3 N53 173.0(6) 3_565 2_655
O6 Zn3 N53 93.5(3) . 4_665
N53 Zn3 N53 89.79(4) 3_565 4_665
N53 Zn3 N53 89.79(4) 2_655 4_665
O6 Zn3 N53 93.5(3) . .
N53 Zn3 N53 89.79(4) 3_565 .
N53 Zn3 N53 89.79(4) 2_655 .
N53 Zn3 N53 173.0(6) 4_665 .
O6 Zn3 O5 180.0 . .
N53 Zn3 O5 86.5(3) 3_565 .
N53 Zn3 O5 86.5(3) 2_655 .
N53 Zn3 O5 86.5(3) 4_665 .
N53 Zn3 O5 86.5(3) . .
N3 P1 N1 103.8(5) . .
N3 P1 N2 103.9(5) . .
N1 P1 N2 102.5(5) . .
N3 P1 S1 115.4(4) . .
N1 P1 S1 115.0(4) . .
N2 P1 S1 114.6(4) . .
N5 P2 N4 103.8(5) . .
N5 P2 N6 103.5(5) . .
N4 P2 N6 102.5(5) . .
N5 P2 S2 114.8(4) . .
N4 P2 S2 115.8(4) . .
N6 P2 S2 114.8(4) . .
C11 N1 P1 128.2(9) . .
C11 N1 H1 115.9 . .
P1 N1 H1 115.9 . .
N1 C11 C12 123.6(10) . .
N1 C11 C16 119.6(12) . .
C12 C11 C16 116.8(10) . .
N13 C12 C11 122.4(9) . .
N13 C12 H12 118.8 . .
C11 C12 H12 118.8 . .
C14 N13 C12 120.4(12) . .
C14 N13 Zn2 119.7(9) . .
C12 N13 Zn2 119.9(7) . .
N13 C14 C15 120.9(12) . .
N13 C14 H14 119.6 . .
C15 C14 H14 119.6 . .
C16 C15 C14 119.8(12) . .
C16 C15 H15 120.1 . .
C14 C15 H15 120.1 . .
C15 C16 C11 119.5(14) . .
C15 C16 H16 120.2 . .
C11 C16 H16 120.2 . .
C21 N2 P1 129.6(8) . .
C21 N2 H2 115.2 . .
P1 N2 H2 115.2 . .
N2 C21 C22 123.2(10) . .
N2 C21 C26 120.8(11) . .
C22 C21 C26 116.0(12) . .
N23 C22 C21 124.4(10) . .
N23 C22 H22 117.8 . .
C21 C22 H22 117.8 . .
C22 N23 C24 116.8(11) . .
C22 N23 Zn1 121.0(8) . .
C24 N23 Zn1 122.2(9) . .
N23 C24 C25 124.4(14) . .
N23 C24 H24 117.8 . .
C25 C24 H24 117.8 . .
C24 C25 C26 119.2(13) . .
C24 C25 H25 120.4 . .
C26 C25 H25 120.4 . .
C25 C26 C21 119.1(12) . .
C25 C26 H26 120.4 . .
C21 C26 H26 120.4 . .
C31 N3 P1 127.6(8) . .
C31 N3 H3 116.2 . .
P1 N3 H3 116.2 . .
C32 C31 N3 122.6(10) . .
C32 C31 C36 117.5(10) . .
N3 C31 C36 119.9(10) . .
N33 C32 C31 123.9(10) . .
N33 C32 H32 118.0 . .
C31 C32 H32 118.0 . .
C34 N33 C32 118.7(9) . .
C34 N33 Zn2 121.7(7) . 3_565
C32 N33 Zn2 119.6(7) . 3_565
N33 C34 C35 121.8(12) . .
N33 C34 H34 119.1 . .
C35 C34 H34 119.1 . .
C36 C35 C34 120.0(11) . .
C36 C35 H35 120.0 . .
C34 C35 H35 120.0 . .
C35 C36 C31 118.2(10) . .
C35 C36 H36 120.9 . .
C31 C36 H36 120.9 . .
C41 N4 P2 127.6(8) . .
C41 N4 H4 116.2 . .
P2 N4 H4 116.2 . .
C42 C41 N4 123.6(10) . .
C42 C41 C46 117.5(10) . .
N4 C41 C46 118.9(11) . .
C41 C42 N43 124.1(10) . .
C41 C42 H42 118.0 . .
N43 C42 H42 118.0 . .
C44 N43 C42 117.0(10) . .
C44 N43 Zn2 121.7(8) . .
C42 N43 Zn2 121.2(7) . .
N43 C44 C45 122.9(11) . .
N43 C44 H44 118.5 . .
C45 C44 H44 118.5 . .
C46 C45 C44 118.3(11) . .
C46 C45 H45 120.8 . .
C44 C45 H45 120.8 . .
C45 C46 C41 120.1(12) . .
C45 C46 H46 120.0 . .
C41 C46 H46 120.0 . .
C51 N5 P2 127.7(7) . .
C51 N5 H5 116.1 . .
P2 N5 H5 116.1 . .
C52 C51 N5 123.4(10) . .
C52 C51 C56 115.7(11) . .
N5 C51 C56 120.8(10) . .
N53 C52 C51 123.6(10) . .
N53 C52 H52 118.2 . .
C51 C52 H52 118.2 . .
C54 N53 C52 119.5(11) . .
C54 N53 Zn3 119.3(9) . .
C52 N53 Zn3 121.2(7) . .
N53 C54 C55 119.6(14) . .
N53 C54 H54 120.2 . .
C55 C54 H54 120.2 . .
C56 C55 C54 119.5(14) . .
C56 C55 H55 120.3 . .
C54 C55 H55 120.3 . .
C55 C56 C51 122.0(13) . .
C55 C56 H56 119.0 . .
C51 C56 H56 119.0 . .
C61 N6 P2 127.8(7) . .
C61 N6 H6 116.1 . .
P2 N6 H6 116.1 . .
C62 C61 C66 118.6(10) . .
C62 C61 N6 122.2(9) . .
C66 C61 N6 119.2(9) . .
N63 C62 C61 122.1(9) . .
N63 C62 H62 118.9 . .
C61 C62 H62 118.9 . .
C62 N63 C64 118.1(8) . .
C62 N63 Zn2 121.5(6) . 2_655
C64 N63 Zn2 120.3(7) . 2_655
N63 C64 C65 122.6(11) . .
N63 C64 H64 118.7 . .
C65 C64 H64 118.7 . .
C66 C65 C64 119.1(11) . .
C66 C65 H65 120.4 . .
C64 C65 H65 120.4 . .
C65 C66 C61 119.5(10) . .
C65 C66 H66 120.3 . .
C61 C66 H66 120.3 . .
O13 N10 O11 125.8(15) . .
O13 N10 O12 116.3(15) . .
O11 N10 O12 117.9(14) . .
O21 N20 O23 128(2) . .
O21 N20 O22 116(2) . .
O23 N20 O22 116(2) . .
O31 N30 O32 121(2) . .
O31 N30 O33 123(2) . .
O32 N30 O33 115(2) . .
O41 N40 O42 129(2) . .
O41 N40 O43 111(2) . .
O42 N40 O43 120(2) . .
O53 N50 O51 129(3) . .
O53 N50 O52 115(3) . .
O51 N50 O52 114(3) . .

loop_
_geom_bond_atom_site_label_1
_geom_bond_atom_site_label_2
_geom_bond_distance
_geom_bond_site_symmetry_2
Zn1 O2 2.10(3) .
Zn1 N23 2.125(10) 4_665
Zn1 N23 2.125(10) 3_565
Zn1 N23 2.125(10) 2_655
Zn1 N23 2.125(10) .
Zn1 O1 2.38(2) .
Zn2 N63 2.110(8) 3_565
Zn2 O4 2.111(6) .
Zn2 N43 2.122(10) .
Zn2 N33 2.135(8) 2_655
Zn2 N13 2.150(11) .
Zn2 O3 2.425(5) .
Zn3 O6 2.07(2) .
Zn3 N53 2.122(9) 3_565
Zn3 N53 2.122(9) 2_655
Zn3 N53 2.122(9) 4_665
Zn3 N53 2.122(9) .
Zn3 O5 2.436(17) .
P1 N3 1.645(11) .
P1 N1 1.662(9) .
P1 N2 1.681(10) .
P1 S1 1.944(4) .
P2 N5 1.650(10) .
P2 N4 1.654(9) .
P2 N6 1.659(10) .
P2 S2 1.945(4) .
N1 C11 1.383(14) .
N1 H1 0.8800 .
C11 C12 1.390(17) .
C11 C16 1.398(16) .
C12 N13 1.351(13) .
C12 H12 0.9500 .
N13 C14 1.280(17) .
C14 C15 1.42(2) .
C14 H14 0.9500 .
C15 C16 1.35(2) .
C15 H15 0.9500 .
C16 H16 0.9500 .
N2 C21 1.332(16) .
N2 H2 0.8800 .
C21 C22 1.398(16) .
C21 C26 1.410(17) .
C22 N23 1.333(16) .
C22 H22 0.9500 .
N23 C24 1.336(18) .
C24 C25 1.34(2) .
C24 H24 0.9500 .
C25 C26 1.38(2) .
C25 H25 0.9500 .
C26 H26 0.9500 .
N3 C31 1.397(15) .
N3 H3 0.8800 .
C31 C32 1.379(15) .
C31 C36 1.417(16) .
C32 N33 1.341(14) .
C32 H32 0.9500 .
N33 C34 1.309(14) .
N33 Zn2 2.135(8) 3_565
C34 C35 1.412(16) .
C34 H34 0.9500 .
C35 C36 1.362(19) .
C35 H35 0.9500 .
C36 H36 0.9500 .
N4 C41 1.398(14) .
N4 H4 0.8800 .
C41 C42 1.348(17) .
C41 C46 1.406(16) .
C42 N43 1.355(14) .
C42 H42 0.9500 .
N43 C44 1.351(14) .
C44 C45 1.374(19) .
C44 H44 0.9500 .
C45 C46 1.370(17) .
C45 H45 0.9500 .
C46 H46 0.9500 .
N5 C51 1.385(16) .
N5 H5 0.8800 .
C51 C52 1.382(16) .
C51 C56 1.411(18) .
C52 N53 1.359(15) .
C52 H52 0.9500 .
N53 C54 1.343(17) .
C54 C55 1.43(2) .
C54 H54 0.9500 .
C55 C56 1.33(2) .
C55 H55 0.9500 .
C56 H56 0.9500 .
N6 C61 1.402(14) .
N6 H6 0.8800 .
C61 C62 1.392(13) .
C61 C66 1.401(16) .
C62 N63 1.341(13) .
C62 H62 0.9500 .
N63 C64 1.362(13) .
N63 Zn2 2.110(8) 2_655
C64 C65 1.382(15) .
C64 H64 0.9500 .
C65 C66 1.361(19) .
C65 H65 0.9500 .
C66 H66 0.9500 .
N10 O13 1.241(14) .
N10 O11 1.245(15) .
N10 O12 1.263(15) .
N20 O21 1.243(18) .
N20 O23 1.253(18) .
N20 O22 1.270(19) .
N30 O31 1.204(17) .
N30 O32 1.238(18) .
N30 O33 1.258(17) .
N40 O41 1.269(18) .
N40 O42 1.279(18) .
N40 O43 1.281(19) .
N50 O53 1.26(2) .
N50 O51 1.279(19) .
N50 O52 1.30(2) .
